data_4327752
loop_
_publ_author_name
'Fengjuan Cui'
'Shaoguang Li'
'Chuandong Jia'
'Jennifer S. Mathieson'
'Leroy Cronin'
'Xiao-Juan Yang'
'Biao Wu'

_publ_section_title
;
 Anion-Dependent Formation of Helicates versus Mesocates of
 Triple-Stranded M2L3 (M = Fe2+, Cu2+) Complexes
;
_journal_name_full 'Inorganic Chemistry'
_journal_page_first 179
_journal_page_last 187
_journal_paper_doi 10.1021/ic201417y
_journal_volume 51
_journal_year 2012
_chemical_formula_sum 'C81 H72 Fe2 N21 O22 S7'
_chemical_formula_weight 2027.72
_chemical_name_systematic
; 
 ? 
;
_space_group_IT_number 146
_symmetry_cell_setting rhombohedral
_symmetry_space_group_name_Hall 'R 3'
_symmetry_space_group_name_H-M 'R 3 :H'
_atom_sites_solution_hydrogens geom
_atom_sites_solution_primary direct
_atom_sites_solution_secondary difmap
_audit_creation_method SHELXL-97
_cell_angle_alpha 90.00
_cell_angle_beta 90.00
_cell_angle_gamma 120.00
_cell_formula_units_Z 3
_cell_length_a 20.526(6)
_cell_length_b 20.526(6)
_cell_length_c 17.924(5)
_cell_measurement_reflns_used 3669
_cell_measurement_temperature 153(2)
_cell_measurement_theta_max 27.26
_cell_measurement_theta_min 2.55
_cell_volume 6540(3)
_computing_cell_refinement 'Bruker SAINT'
_computing_data_collection 'Bruker APEX2'
_computing_data_reduction 'Bruker SAINT'
_computing_structure_refinement 'SHELXL-97 (Sheldrick, 2008)'
_computing_structure_solution 'SHELXS-97 (Sheldrick, 2008)'
_diffrn_ambient_temperature 153(2)
_diffrn_measured_fraction_theta_full 0.999
_diffrn_measured_fraction_theta_max 0.999
_diffrn_measurement_device_type 'Bruker APEX-II CCD'
_diffrn_measurement_method '\f and \w scans'
_diffrn_radiation_monochromator graphite
_diffrn_radiation_source 'fine-focus sealed tube'
_diffrn_radiation_type MoK\a
_diffrn_radiation_wavelength 0.71073
_diffrn_reflns_av_R_equivalents 0.0564
_diffrn_reflns_av_sigmaI/netI 0.0983
_diffrn_reflns_limit_h_max 26
_diffrn_reflns_limit_h_min -26
_diffrn_reflns_limit_k_max 22
_diffrn_reflns_limit_k_min -26
_diffrn_reflns_limit_l_max 23
_diffrn_reflns_limit_l_min -23
_diffrn_reflns_number 12427
_diffrn_reflns_theta_full 27.32
_diffrn_reflns_theta_max 27.32
_diffrn_reflns_theta_min 1.98
_exptl_absorpt_coefficient_mu 0.587
_exptl_absorpt_correction_T_max 0.8915
_exptl_absorpt_correction_T_min 0.8915
_exptl_absorpt_correction_type multi-scan
_exptl_absorpt_process_details SADABS
_exptl_crystal_colour red
_exptl_crystal_density_diffrn 1.545
_exptl_crystal_description block
_exptl_crystal_F_000 3135
_exptl_crystal_size_max 0.20
_exptl_crystal_size_mid 0.20
_exptl_crystal_size_min 0.20
_refine_diff_density_max 1.214
_refine_diff_density_min -0.810
_refine_diff_density_rms 0.109
_refine_ls_abs_structure_details 'Flack H D (1983), Acta Cryst. A39, 876-881'
_refine_ls_abs_structure_Flack 0.02(4)
_refine_ls_extinction_method none
_refine_ls_goodness_of_fit_ref 1.037
_refine_ls_hydrogen_treatment constr
_refine_ls_matrix_type full
_refine_ls_number_parameters 450
_refine_ls_number_reflns 6495
_refine_ls_number_restraints 1
_refine_ls_restrained_S_all 1.036
_refine_ls_R_factor_all 0.1174
_refine_ls_R_factor_gt 0.0844
_refine_ls_shift/su_max 0.134
_refine_ls_shift/su_mean 0.013
_refine_ls_structure_factor_coef Fsqd
_refine_ls_weighting_details 'calc w=1/[\s^2^(Fo^2^)+(0.1291P)^2^+28.5427P] where P=(Fo^2^+2Fc^2^)/3'
_refine_ls_weighting_scheme calc
_refine_ls_wR_factor_gt 0.2171
_refine_ls_wR_factor_ref 0.2434
_reflns_number_gt 4629
_reflns_number_total 6495
_reflns_threshold_expression >2sigma(I)
_cod_data_source_file ic201417y_si_002_4.cif
_cod_data_source_block LFeSO4
_cod_original_sg_symbol_H-M 'R 3'
_cod_database_code 4327752

loop_
_symmetry_equiv_pos_as_xyz
'x, y, z'
'-y, x-y, z'
'-x+y, -x, z'
'x+2/3, y+1/3, z+1/3'
'-y+2/3, x-y+1/3, z+1/3'
'-x+y+2/3, -x+1/3, z+1/3'
'x+1/3, y+2/3, z+2/3'
'-y+1/3, x-y+2/3, z+2/3'
'-x+y+1/3, -x+2/3, z+2/3'

loop_
_atom_site_label
_atom_site_type_symbol
_atom_site_fract_x
_atom_site_fract_y
_atom_site_fract_z
_atom_site_U_iso_or_equiv
_atom_site_adp_type
_atom_site_occupancy
_atom_site_symmetry_multiplicity
_atom_site_calc_flag
_atom_site_refinement_flags
_atom_site_disorder_assembly
_atom_site_disorder_group
Fe1 Fe 0.3333 0.6667 1.02690(7) 0.0209(4) Uani 1 3 d S . .
Fe2 Fe 0.3333 0.6667 0.43535(7) 0.0220(4) Uani 1 3 d S . .
S1 S 0.3333 0.6667 0.740(4) 0.52(3) Uani 1 3 d S . .
S2 S 0.2856(15) 0.2853(17) 0.4616(9) 0.513(19) Uani 1 1 d . . .
S3 S 0.4398(17) 0.0497(11) 0.5432(19) 0.65(3) Uani 1 1 d . . .
O2 O 0.3333 0.6667 0.7925(7) 0.27(2) Uani 1 3 d S . .
O1 O 0.2652(3) 0.6099(4) 0.6904(5) 0.071(2) Uani 1 1 d . . .
O4 O 0.2011(8) 0.2609(12) 0.4526(11) 0.092(6) Uani 0.50 1 d P A 1
O4A O 0.250(2) 0.3344(17) 0.5087(12) 0.122(9) Uani 0.50 1 d P A 2
O6 O 0.3017(9) 0.3487(8) 0.5204(8) 0.050(4) Uani 0.50 1 d P A 1
O6A O 0.3533(17) 0.3779(11) 0.4835(15) 0.127(10) Uani 0.50 1 d P A 2
O8 O 0.3228(14) 0.3260(8) 0.4002(10) 0.086(7) Uani 0.50 1 d P A 1
O8A O 0.2689(11) 0.3219(9) 0.3878(7) 0.067(4) Uani 0.50 1 d P A 2
O10 O 0.4563(5) 0.0201(4) 0.5910(5) 0.0226(19) Uani 0.50 1 d P B .
O11 O 0.3890(4) 0.0446(4) 0.5083(5) 0.0173(17) Uani 0.50 1 d P B .
O12 O 0.4679(10) 0.1297(6) 0.5854(9) 0.082(6) Uani 0.50 1 d P B 1
O12A O 0.5216(6) 0.1333(7) 0.5201(10) 0.058(4) Uani 0.50 1 d P B 2
O13 O 0.4997(8) 0.064(2) 0.4827(10) 0.163(15) Uani 0.50 1 d P B .
N1 N 0.4204(3) 0.6759(3) 1.0843(3) 0.0201(12) Uani 1 1 d . . .
N2 N 0.4140(3) 0.7497(3) 0.9699(3) 0.0257(13) Uani 1 1 d . . .
N3 N 0.4854(3) 0.8723(3) 0.7419(3) 0.0295(12) Uani 1 1 d . . .
N4 N 0.5380(3) 0.8339(3) 0.6613(3) 0.0314(12) Uani 1 1 d . . .
N5 N 0.4187(3) 0.6741(3) 0.4912(3) 0.0206(12) Uani 1 1 d . . .
N6 N 0.3465(3) 0.5934(3) 0.3781(3) 0.0249(13) Uani 1 1 d . . .
N7 N 0.2527(5) -0.0235(6) 0.6542(5) 0.073(3) Uani 1 1 d . . .
C1 C 0.4178(5) 0.6305(5) 1.1397(4) 0.0333(18) Uani 1 1 d . . .
H1 H 0.3703 0.5906 1.1554 0.040 Uiso 1 1 calc R . .
C2 C 0.4812(5) 0.6400(5) 1.1740(5) 0.039(2) Uani 1 1 d . . .
H2 H 0.4774 0.6079 1.2139 0.047 Uiso 1 1 calc R . .
C3 C 0.5516(5) 0.6967(6) 1.1505(5) 0.044(2) Uani 1 1 d . . .
H3 H 0.5967 0.7030 1.1723 0.053 Uiso 1 1 calc R . .
C4 C 0.5530(5) 0.7441(6) 1.0932(5) 0.050(2) Uani 1 1 d . . .
H4 H 0.5997 0.7841 1.0758 0.060 Uiso 1 1 calc R . .
C5 C 0.4877(4) 0.7329(4) 1.0626(4) 0.0247(15) Uani 1 1 d . . .
C6 C 0.4839(4) 0.7786(4) 1.0001(4) 0.0215(14) Uani 1 1 d . . .
C7 C 0.5451(4) 0.8420(5) 0.9720(4) 0.0327(17) Uani 1 1 d . . .
H7 H 0.5933 0.8609 0.9941 0.039 Uiso 1 1 calc R . .
C8 C 0.5355(5) 0.8788(5) 0.9101(5) 0.038(2) Uani 1 1 d . . .
H8 H 0.5762 0.9240 0.8911 0.046 Uiso 1 1 calc R . .
C9 C 0.4666(4) 0.8476(4) 0.8788(4) 0.0300(16) Uani 1 1 d . . .
C10 C 0.4063(4) 0.7829(4) 0.9100(4) 0.0303(16) Uani 1 1 d . . .
H10 H 0.3581 0.7622 0.8874 0.036 Uiso 1 1 calc R . .
C11 C 0.4515(5) 0.8823(4) 0.8102(4) 0.0360(16) Uani 1 1 d . . .
H11A H 0.3965 0.8588 0.8029 0.043 Uiso 1 1 calc R . .
H11B H 0.4719 0.9367 0.8190 0.043 Uiso 1 1 calc R . .
C12 C 0.4895(4) 0.9079(4) 0.6743(4) 0.0340(15) Uani 1 1 d . . .
H12 H 0.4713 0.9416 0.6647 0.041 Uiso 1 1 calc R . .
C13 C 0.5235(4) 0.8858(4) 0.6257(4) 0.0360(16) Uani 1 1 d . . .
H13 H 0.5359 0.9025 0.5756 0.043 Uiso 1 1 calc R . .
C14 C 0.5136(4) 0.8282(4) 0.7325(3) 0.0264(13) Uani 1 1 d . . .
H14 H 0.5165 0.7969 0.7699 0.032 Uiso 1 1 calc R . .
C15 C 0.5740(4) 0.7961(5) 0.6298(4) 0.0397(17) Uani 1 1 d . . .
H15A H 0.5875 0.7725 0.6706 0.048 Uiso 1 1 calc R . .
H15B H 0.6213 0.8337 0.6054 0.048 Uiso 1 1 calc R . .
C16 C 0.5264(4) 0.7357(4) 0.5730(4) 0.0328(17) Uani 1 1 d . . .
C17 C 0.5532(5) 0.6899(5) 0.5442(4) 0.0373(19) Uani 1 1 d . . .
H17 H 0.5995 0.6956 0.5616 0.045 Uiso 1 1 calc R . .
C18 C 0.5129(5) 0.6376(5) 0.4917(5) 0.0389(19) Uani 1 1 d . . .
H18 H 0.5305 0.6057 0.4733 0.047 Uiso 1 1 calc R . .
C19 C 0.4472(5) 0.6304(4) 0.4649(5) 0.0322(17) Uani 1 1 d . . .
C20 C 0.4591(4) 0.7249(4) 0.5454(4) 0.0233(14) Uani 1 1 d . . .
H20 H 0.4397 0.7547 0.5654 0.028 Uiso 1 1 calc R . .
C21 C 0.4002(4) 0.5795(4) 0.4051(4) 0.0276(16) Uani 1 1 d . . .
C22 C 0.4122(5) 0.5210(4) 0.3765(5) 0.0353(18) Uani 1 1 d . . .
H22 H 0.4508 0.5129 0.3954 0.042 Uiso 1 1 calc R . .
C23 C 0.3643(5) 0.4765(5) 0.3193(5) 0.040(2) Uani 1 1 d . . .
H23 H 0.3696 0.4365 0.2994 0.048 Uiso 1 1 calc R . .
C24 C 0.3104(5) 0.4895(4) 0.2917(4) 0.0348(18) Uani 1 1 d . . .
H24 H 0.2788 0.4598 0.2520 0.042 Uiso 1 1 calc R . .
C25 C 0.3021(4) 0.5483(4) 0.3231(4) 0.0288(16) Uani 1 1 d . . .
H25 H 0.2633 0.5563 0.3044 0.035 Uiso 1 1 calc R . .
C26 C 0.3416(11) 0.1180(11) 0.6863(13) 0.147(8) Uani 1 1 d . . .
H26A H 0.3431 0.1483 0.6433 0.220 Uiso 1 1 calc R . .
H26B H 0.3928 0.1296 0.6986 0.220 Uiso 1 1 calc R . .
H26C H 0.3197 0.1298 0.7292 0.220 Uiso 1 1 calc R . .
C27 C 0.2951(6) 0.0370(7) 0.6678(6) 0.073(3) Uani 1 1 d . . .
O3 O 0.2902(5) 0.2447(6) 0.4849(6) 0.026(2) Uiso 0.50 1 d P A .

loop_
_atom_site_aniso_label
_atom_site_aniso_U_11
_atom_site_aniso_U_22
_atom_site_aniso_U_33
_atom_site_aniso_U_23
_atom_site_aniso_U_13
_atom_site_aniso_U_12
Fe1 0.0233(5) 0.0233(5) 0.0162(7) 0.000 0.000 0.0116(3)
Fe2 0.0239(5) 0.0239(5) 0.0182(8) 0.000 0.000 0.0120(3)
S1 0.124(6) 0.124(6) 1.31(10) 0.000 0.000 0.062(3)
S2 0.46(3) 0.66(4) 0.168(13) -0.127(19) -0.055(15) 0.10(3)
S3 0.63(4) 0.235(17) 0.80(5) -0.18(2) 0.41(4) 0.01(2)
O2 0.41(4) 0.41(4) -0.001(6) 0.000 0.000 0.206(19)
O1 0.031(3) 0.048(3) 0.121(6) -0.039(4) 0.005(3) 0.009(3)
O4 0.029(7) 0.140(16) 0.111(13) -0.042(12) -0.033(8) 0.044(9)
O4A 0.18(3) 0.18(2) 0.077(14) 0.023(14) 0.054(16) 0.14(2)
O6 0.048(7) 0.052(8) 0.046(7) -0.035(6) 0.008(7) 0.021(7)
O6A 0.16(2) 0.072(12) 0.134(19) -0.029(12) -0.110(19) 0.048(14)
O8 0.146(17) 0.048(8) 0.063(10) 0.017(7) 0.077(12) 0.046(11)
O8A 0.112(13) 0.083(11) 0.031(6) -0.010(6) -0.009(8) 0.067(11)
O10 0.021(4) 0.013(4) 0.028(4) 0.019(3) -0.019(3) 0.005(3)
O11 0.013(3) 0.018(4) 0.028(4) -0.004(3) -0.028(3) 0.012(3)
O12 0.121(13) 0.015(5) 0.104(11) -0.023(6) -0.079(11) 0.029(7)
O12A 0.024(5) 0.040(6) 0.104(11) 0.054(7) -0.005(6) 0.010(5)
O13 0.016(7) 0.35(4) 0.063(10) 0.088(17) 0.037(7) 0.051(14)
N1 0.021(3) 0.025(3) 0.012(3) 0.002(2) -0.001(2) 0.011(2)
N2 0.028(3) 0.034(3) 0.017(3) -0.001(3) -0.004(2) 0.017(3)
N3 0.037(3) 0.018(2) 0.026(3) 0.004(2) 0.000(2) 0.008(2)
N4 0.026(3) 0.036(3) 0.021(3) -0.004(2) -0.005(2) 0.007(2)
N5 0.015(3) 0.024(3) 0.022(3) 0.002(2) -0.004(2) 0.009(2)
N6 0.023(3) 0.022(3) 0.025(3) -0.001(3) -0.001(2) 0.007(3)
N7 0.058(5) 0.087(7) 0.043(4) -0.008(4) -0.004(4) 0.011(5)
C1 0.038(4) 0.042(4) 0.015(3) 0.007(3) 0.003(3) 0.017(4)
C2 0.037(4) 0.048(5) 0.033(4) 0.004(4) -0.010(3) 0.021(4)
C3 0.032(4) 0.067(6) 0.034(5) 0.013(4) -0.001(4) 0.024(4)
C4 0.024(4) 0.067(6) 0.039(5) 0.009(4) 0.004(4) 0.008(4)
C5 0.032(4) 0.025(3) 0.018(3) -0.005(3) -0.007(3) 0.015(3)
C6 0.029(4) 0.018(3) 0.016(3) -0.003(2) -0.002(3) 0.010(3)
C7 0.026(4) 0.041(4) 0.028(4) -0.003(3) -0.001(3) 0.014(3)
C8 0.037(4) 0.025(4) 0.039(5) 0.004(3) 0.012(4) 0.005(3)
C9 0.030(4) 0.028(3) 0.032(4) 0.001(3) 0.003(3) 0.014(3)
C10 0.032(4) 0.026(3) 0.030(4) 0.004(3) 0.002(3) 0.012(3)
C11 0.045(4) 0.039(4) 0.033(4) 0.007(3) 0.015(3) 0.027(4)
C12 0.038(4) 0.017(3) 0.031(4) 0.000(3) -0.001(3) 0.002(3)
C13 0.033(4) 0.037(4) 0.024(3) 0.004(3) 0.002(3) 0.007(3)
C14 0.029(3) 0.029(3) 0.024(3) 0.004(2) 0.003(2) 0.017(3)
C15 0.037(4) 0.048(5) 0.034(4) -0.016(3) -0.011(3) 0.021(4)
C16 0.033(4) 0.038(4) 0.024(3) -0.005(3) -0.005(3) 0.015(3)
C17 0.034(4) 0.060(5) 0.028(4) -0.011(4) -0.007(3) 0.030(4)
C18 0.036(4) 0.043(5) 0.044(5) -0.010(4) -0.009(4) 0.025(4)
C19 0.036(4) 0.033(4) 0.032(4) 0.005(3) 0.004(3) 0.020(4)
C20 0.025(3) 0.025(3) 0.023(3) -0.001(3) 0.005(3) 0.015(3)
C21 0.030(4) 0.027(4) 0.032(4) -0.001(3) -0.003(3) 0.019(3)
C22 0.034(4) 0.023(3) 0.046(5) -0.007(3) 0.003(3) 0.012(3)
C23 0.048(5) 0.030(4) 0.045(5) -0.009(4) 0.014(4) 0.022(4)
C24 0.040(4) 0.027(4) 0.029(4) -0.005(3) 0.001(3) 0.011(3)
C25 0.026(4) 0.023(4) 0.034(4) 0.000(3) 0.001(3) 0.010(3)
C26 0.138(15) 0.121(14) 0.19(2) -0.050(13) -0.088(15) 0.072(13)
C27 0.059(6) 0.080(8) 0.042(5) 0.002(5) -0.018(5) 0.005(6)

loop_
_atom_type_symbol
_atom_type_description
_atom_type_scat_dispersion_real
_atom_type_scat_dispersion_imag
_atom_type_scat_source
C C 0.0033 0.0016 'International Tables Vol C Tables 4.2.6.8 and 6.1.1.4'
H H 0.0000 0.0000 'International Tables Vol C Tables 4.2.6.8 and 6.1.1.4'
N N 0.0061 0.0033 'International Tables Vol C Tables 4.2.6.8 and 6.1.1.4'
O O 0.0106 0.0060 'International Tables Vol C Tables 4.2.6.8 and 6.1.1.4'
S S 0.1246 0.1234 'International Tables Vol C Tables 4.2.6.8 and 6.1.1.4'
Fe Fe 0.3463 0.8444 'International Tables Vol C Tables 4.2.6.8 and 6.1.1.4'

loop_
_geom_angle_atom_site_label_1
_geom_angle_atom_site_label_2
_geom_angle_atom_site_label_3
_geom_angle
_geom_angle_site_symmetry_1
_geom_angle_site_symmetry_3
N2 Fe1 N2 95.5(2) 2_665 .
N2 Fe1 N2 95.5(2) 2_665 3_565
N2 Fe1 N2 95.5(2) . 3_565
N2 Fe1 N1 176.5(3) 2_665 .
N2 Fe1 N1 81.9(2) . .
N2 Fe1 N1 87.1(2) 3_565 .
N2 Fe1 N1 81.9(2) 2_665 2_665
N2 Fe1 N1 87.1(2) . 2_665
N2 Fe1 N1 176.5(3) 3_565 2_665
N1 Fe1 N1 95.6(2) . 2_665
N2 Fe1 N1 87.1(3) 2_665 3_565
N2 Fe1 N1 176.5(3) . 3_565
N2 Fe1 N1 81.9(2) 3_565 3_565
N1 Fe1 N1 95.6(2) . 3_565
N1 Fe1 N1 95.6(2) 2_665 3_565
N6 Fe2 N6 94.8(2) . 3_565
N6 Fe2 N6 94.8(2) . 2_665
N6 Fe2 N6 94.8(2) 3_565 2_665
N6 Fe2 N5 82.2(3) . .
N6 Fe2 N5 176.8(3) 3_565 .
N6 Fe2 N5 86.8(2) 2_665 .
N6 Fe2 N5 176.8(3) . 2_665
N6 Fe2 N5 86.8(2) 3_565 2_665
N6 Fe2 N5 82.2(3) 2_665 2_665
N5 Fe2 N5 96.2(2) . 2_665
N6 Fe2 N5 86.8(2) . 3_565
N6 Fe2 N5 82.2(3) 3_565 3_565
N6 Fe2 N5 176.8(3) 2_665 3_565
N5 Fe2 N5 96.2(2) . 3_565
N5 Fe2 N5 96.2(2) 2_665 3_565
O2 S1 O1 124(2) . .
O2 S1 O1 124(2) . 3_565
O1 S1 O1 91(3) . 3_565
O2 S1 O1 124(2) . 2_665
O1 S1 O1 91(3) . 2_665
O1 S1 O1 91(3) 3_565 2_665
O3 S2 O8 127(3) . .
O3 S2 O4 110(2) . .
O8 S2 O4 108(2) . .
O3 S2 O6 110.4(16) . .
O8 S2 O6 102(2) . .
O4 S2 O6 94(2) . .
O3 S2 O8A 150(2) . .
O8 S2 O8A 41.3(12) . .
O4 S2 O8A 67.0(16) . .
O6 S2 O8A 100(2) . .
O3 S2 O4A 122.4(18) . .
O8 S2 O4A 108(2) . .
O4 S2 O4A 60.7(19) . .
O6 S2 O4A 33.8(12) . .
O8A S2 O4A 83(2) . .
O3 S2 O6A 118(2) . .
O8 S2 O6A 67.5(18) . .
O4 S2 O6A 122(3) . .
O6 S2 O6A 39.4(12) . .
O8A S2 O6A 85.3(17) . .
O4A S2 O6A 66.1(18) . .
O10 S3 O11 143(2) . .
O10 S3 O13 102(3) . .
O11 S3 O13 103(3) . .
O10 S3 O12 98(2) . .
O11 S3 O12 101(2) . .
O13 S3 O12 106.4(18) . .
O10 S3 O12A 107(2) . .
O11 S3 O12A 110(3) . .
O13 S3 O12A 50.7(14) . .
O12 S3 O12A 55.8(10) . .
O13 O12A S3 57.5(9) . .
O12A O13 S3 71.8(15) . .
C1 N1 C5 118.9(6) . .
C1 N1 Fe1 126.5(5) . .
C5 N1 Fe1 114.7(4) . .
C10 N2 C6 118.0(6) . .
C10 N2 Fe1 127.1(5) . .
C6 N2 Fe1 114.7(5) . .
C14 N3 C12 108.6(6) . .
C14 N3 C11 127.3(5) . .
C12 N3 C11 124.0(6) . .
C14 N4 C13 106.6(6) . .
C14 N4 C15 126.5(6) . .
C13 N4 C15 126.9(6) . .
C20 N5 C19 116.7(6) . .
C20 N5 Fe2 127.1(5) . .
C19 N5 Fe2 115.5(5) . .
C25 N6 C21 117.3(6) . .
C25 N6 Fe2 127.5(5) . .
C21 N6 Fe2 114.5(5) . .
N1 C1 C2 122.0(8) . .
C1 C2 C3 120.1(8) . .
C2 C3 C4 116.9(8) . .
C5 C4 C3 120.1(8) . .
N1 C5 C4 121.9(7) . .
N1 C5 C6 114.2(6) . .
C4 C5 C6 123.8(7) . .
N2 C6 C7 122.2(7) . .
N2 C6 C5 113.6(6) . .
C7 C6 C5 124.1(7) . .
C6 C7 C8 119.2(7) . .
C9 C8 C7 117.9(7) . .
C8 C9 C10 120.2(7) . .
C8 C9 C11 121.5(7) . .
C10 C9 C11 118.3(7) . .
N2 C10 C9 122.4(7) . .
N3 C11 C9 112.6(6) . .
C13 C12 N3 107.1(7) . .
C12 C13 N4 108.1(6) . .
N3 C14 N4 109.5(6) . .
N4 C15 C16 114.2(6) . .
C20 C16 C17 117.3(7) . .
C20 C16 C15 123.8(7) . .
C17 C16 C15 118.9(7) . .
C18 C17 C16 119.8(8) . .
C17 C18 C19 120.5(8) . .
C18 C19 N5 121.8(8) . .
C18 C19 C21 126.5(7) . .
N5 C19 C21 111.7(7) . .
N5 C20 C16 123.8(6) . .
N6 C21 C22 123.0(7) . .
N6 C21 C19 115.2(6) . .
C22 C21 C19 121.8(7) . .
C23 C22 C21 116.7(8) . .
C24 C23 C22 121.1(7) . .
C23 C24 C25 118.7(7) . .
N6 C25 C24 123.2(7) . .
N7 C27 C26 172.0(15) . .

loop_
_geom_bond_atom_site_label_1
_geom_bond_atom_site_label_2
_geom_bond_distance
_geom_bond_site_symmetry_2
Fe1 N2 1.967(6) 2_665
Fe1 N2 1.967(6) .
Fe1 N2 1.967(6) 3_565
Fe1 N1 1.987(5) .
Fe1 N1 1.987(5) 2_665
Fe1 N1 1.987(6) 3_565
Fe2 N6 1.948(6) .
Fe2 N6 1.948(6) 3_565
Fe2 N6 1.948(6) 2_665
Fe2 N5 1.957(5) .
Fe2 N5 1.957(5) 2_665
Fe2 N5 1.957(5) 3_565
S1 O2 0.94(7) .
S1 O1 1.57(4) .
S1 O1 1.57(4) 3_565
S1 O1 1.57(4) 2_665
S2 O3 0.98(3) .
S2 O8 1.36(2) .
S2 O4 1.55(3) .
S2 O6 1.58(3) .
S2 O8A 1.64(3) .
S2 O4A 1.73(3) .
S2 O6A 1.75(3) .
S3 O10 1.19(4) .
S3 O11 1.17(4) .
S3 O13 1.55(3) .
S3 O12 1.63(2) .
S3 O12A 1.75(2) .
O12A O13 1.42(3) .
N1 C1 1.345(9) .
N1 C5 1.346(9) .
N2 C10 1.322(10) .
N2 C6 1.361(9) .
N3 C14 1.307(8) .
N3 C12 1.395(9) .
N3 C11 1.472(9) .
N4 C14 1.356(8) .
N4 C13 1.395(9) .
N4 C15 1.429(10) .
N5 C20 1.362(9) .
N5 C19 1.377(10) .
N6 C25 1.348(9) .
N6 C21 1.358(9) .
N7 C27 1.132(14) .
C1 C2 1.362(11) .
C2 C3 1.392(12) .
C3 C4 1.407(13) .
C4 C5 1.356(11) .
C5 C6 1.490(10) .
C6 C7 1.375(10) .
C7 C8 1.409(12) .
C8 C9 1.349(12) .
C9 C10 1.401(10) .
C9 C11 1.528(10) .
C12 C13 1.330(11) .
C15 C16 1.521(10) .
C16 C20 1.376(10) .
C16 C17 1.404(11) .
C17 C18 1.355(11) .
C18 C19 1.368(11) .
C19 C21 1.471(11) .
C21 C22 1.438(10) .
C22 C23 1.398(12) .
C23 C24 1.354(12) .
C24 C25 1.417(10) .
C26 C27 1.48(2) .
